data_4343989
loop_
_publ_author_name
'Kumar, Sushil'
'Mandon, Dominique'

_publ_section_title
;
 Versatile Coordination Mode of a New Pyridine-Based Ditopic Ligand with
 Transition Metals: From Regular Pyridine to Alkyne and Alkenyl Bindings
 and Indolizinium Formation.
;
_journal_issue 15
_journal_name_full 'Inorganic chemistry'
_journal_page_first 7481
_journal_page_last 7491
_journal_paper_doi 10.1021/acs.inorgchem.5b01096
_journal_volume 54
_journal_year 2015
_chemical_formula_sum 'C38 H32 N6'
_chemical_formula_weight 572.7
_chemical_name_systematic
;
 ?
;
_space_group_IT_number 61
_symmetry_cell_setting orthorhombic
_symmetry_Int_Tables_number 61
_symmetry_space_group_name_Hall '-P 2ac 2ab'
_symmetry_space_group_name_H-M 'P b c a'
_atom_sites_solution_hydrogens geom
_atom_sites_solution_primary direct
_atom_sites_solution_secondary difmap
_audit_creation_date 2014-07-07T14:52:30-00:00
_audit_creation_method 'WinGX routine CIF_UPDATE'
_cell_angle_alpha 90
_cell_angle_beta 90
_cell_angle_gamma 90
_cell_formula_units_Z 4
_cell_length_a 14.1597(10)
_cell_length_b 12.6920(9)
_cell_length_c 16.8149(12)
_cell_measurement_temperature 170
_cell_measurement_theta_max 25.78
_cell_measurement_theta_min 2.49
_cell_volume 3021.9(4)
_computing_cell_refinement
;
        CrysAlis RED, Oxford Diffraction Ltd.,
        Version 1.171.33.52 (release 06-11-2009 CrysAlis171 .NET)
        (compiled Nov  6 2009,16:24:50)
;
_computing_data_collection
;
        CrysAlis CCD, Oxford Diffraction Ltd.,
        Version 1.171.33.52 (release 06-11-2009 CrysAlis171 .NET)
        (compiled Nov  6 2009,16:24:50)
;
_computing_data_reduction
;
        CrysAlis RED, Oxford Diffraction Ltd.,
        Version 1.171.33.52 (release 06-11-2009 CrysAlis171 .NET)
        (compiled Nov  6 2009,16:24:50)
;
_computing_molecular_graphics
;
ORTEP (Farrugia, 1997)
Mercury
Diamond
;
_computing_publication_material
;
WingX (Farrugia, 1999)
Platon (Spek, 1990)
;
_computing_structure_refinement 'SHELXL-97 (Sheldrick, 1997)'
_computing_structure_solution 'SHELXS-86 (Sheldrick, 1986)'
_diffrn_ambient_temperature 170(2)
_diffrn_detector_area_resol_mean 8.3622
_diffrn_measured_fraction_theta_full 0.995
_diffrn_measured_fraction_theta_max 0.995
_diffrn_measurement_device_type 'Xcalibur, Sapphire2, large Be window'
_diffrn_measurement_method '\w scans'
_diffrn_orient_matrix_UB_11 0.0249890923
_diffrn_orient_matrix_UB_12 0.0047261104
_diffrn_orient_matrix_UB_13 0.0363866862
_diffrn_orient_matrix_UB_21 0.0220669879
_diffrn_orient_matrix_UB_22 0.0465081525
_diffrn_orient_matrix_UB_23 -0.0141855715
_diffrn_orient_matrix_UB_31 -0.0373991318
_diffrn_orient_matrix_UB_32 0.0306125604
_diffrn_orient_matrix_UB_33 0.0159376766
_diffrn_radiation_monochromator graphite
_diffrn_radiation_type MoK\a
_diffrn_radiation_wavelength 0.71073
_diffrn_reflns_av_R_equivalents 0.0563
_diffrn_reflns_av_unetI/netI 0.0562
_diffrn_reflns_limit_h_max 17
_diffrn_reflns_limit_h_min -20
_diffrn_reflns_limit_k_max 17
_diffrn_reflns_limit_k_min -17
_diffrn_reflns_limit_l_max 23
_diffrn_reflns_limit_l_min -24
_diffrn_reflns_number 29047
_diffrn_reflns_theta_full 30.51
_diffrn_reflns_theta_max 30.51
_diffrn_reflns_theta_min 3.43
_exptl_absorpt_coefficient_mu 0.076
_exptl_absorpt_correction_T_max 0.981
_exptl_absorpt_correction_T_min 0.974
_exptl_absorpt_correction_type analytical
_exptl_absorpt_process_details
;
CrysAlis RED, Oxford Diffraction Ltd.,
Version 1.171.33.52 (release 06-11-2009 CrysAlis171 .NET)
(compiled Nov  6 2009,16:24:50)
Analytical numeric absorption correction using a multifaceted crystal
model based on expressions derived by R.C. Clark & J.S.
(Clark, R. C. & Reid, J. S. (1995). Acta Cryst. A51, 887-897)
;
_exptl_crystal_colour Colorless
_exptl_crystal_density_diffrn 1.259
_exptl_crystal_density_method 'not measured'
_exptl_crystal_description 'Distorted bipyramid'
_exptl_crystal_F_000 1208
_exptl_crystal_recrystallization_method
;
slow evaporation of solution of compound in dichloromethane/hexane
;
_exptl_crystal_size_max 0.47
_exptl_crystal_size_mid 0.42
_exptl_crystal_size_min 0.34
_refine_diff_density_max 0.21
_refine_diff_density_min -0.172
_refine_diff_density_rms 0.044
_refine_ls_extinction_method none
_refine_ls_goodness_of_fit_ref 1.068
_refine_ls_hydrogen_treatment mixed
_refine_ls_matrix_type full
_refine_ls_number_parameters 199
_refine_ls_number_reflns 4612
_refine_ls_number_restraints 0
_refine_ls_restrained_S_all 1.068
_refine_ls_R_factor_all 0.1219
_refine_ls_R_factor_gt 0.0598
_refine_ls_shift/su_max 0
_refine_ls_shift/su_mean 0
_refine_ls_structure_factor_coef Fsqd
_refine_ls_weighting_details 'calc w=1/[\s^2^(Fo^2^)+(0.0583P)^2^+0.0000P] where P=(Fo^2^+2Fc^2^)/3'
_refine_ls_weighting_scheme calc
_refine_ls_wR_factor_gt 0.1127
_refine_ls_wR_factor_ref 0.1376
_reflns_number_gt 2846
_reflns_number_total 4612
_reflns_threshold_expression >2sigma(I)
_cod_data_source_file ic5b01096_si_003.cif
_cod_data_source_block sk-2a0
_cod_depositor_comments 'Adding full bibliography for 4343989--4343994.cif.'
_cod_original_sg_symbol_H-M Pbca
_cod_database_code 4343989

loop_
_symmetry_equiv_pos_as_xyz
'x, y, z'
'-x+1/2, -y, z+1/2'
'-x, y+1/2, -z+1/2'
'x+1/2, -y+1/2, -z'
'-x, -y, -z'
'x-1/2, y, -z-1/2'
'x, -y-1/2, z-1/2'
'-x-1/2, y-1/2, z'

loop_
_atom_site_label
_atom_site_type_symbol
_atom_site_fract_x
_atom_site_fract_y
_atom_site_fract_z
_atom_site_U_iso_or_equiv
_atom_site_adp_type
_atom_site_occupancy
_atom_site_symmetry_multiplicity
_atom_site_calc_flag
_atom_site_refinement_flags
C1 C 0.02443(9) 0.00461(10) 0.47139(7) 0.0240(3) Uani 1 1 d .
C2 C 0.08636(9) 0.01373(10) 0.40144(7) 0.0252(3) Uani 1 1 d .
C3 C 0.18546(10) -0.03125(11) 0.42284(8) 0.0287(3) Uani 1 1 d .
H3A H 0.1801 -0.1067 0.4308 0.034 Uiso 1 1 calc R
H3B H 0.2278 -0.0197 0.3783 0.034 Uiso 1 1 calc R
C4 C 0.22785(9) 0.01735(11) 0.49608(8) 0.0286(3) Uani 1 1 d .
C5 C 0.26512(10) 0.11876(13) 0.49591(9) 0.0369(4) Uani 1 1 d .
H5 H 0.2664 0.1578 0.4491 0.044 Uiso 1 1 calc R
C6 C 0.30016(11) 0.16120(14) 0.56536(10) 0.0439(4) Uani 1 1 d .
H6 H 0.3244 0.2293 0.5661 0.053 Uiso 1 1 calc R
C7 C 0.29876(11) 0.10157(14) 0.63327(10) 0.0446(4) Uani 1 1 d .
H7 H 0.322 0.128 0.681 0.053 Uiso 1 1 calc R
C8 C 0.26195(11) 0.00145(14) 0.62891(9) 0.0435(4) Uani 1 1 d .
H8 H 0.262 -0.0391 0.675 0.052 Uiso 1 1 calc R
C9 C 0.04267(10) -0.04758(11) 0.33024(8) 0.0300(3) Uani 1 1 d .
H9A H -0.0186 -0.0173 0.3184 0.036 Uiso 1 1 calc R
H9B H 0.0825 -0.0368 0.284 0.036 Uiso 1 1 calc R
C10 C 0.03042(10) -0.16401(11) 0.34249(8) 0.0289(3) Uani 1 1 d .
C11 C -0.04569(11) -0.20392(12) 0.38478(9) 0.0366(4) Uani 1 1 d .
H11 H -0.0898 -0.1585 0.4072 0.044 Uiso 1 1 calc R
C12 C -0.05545(13) -0.31070(13) 0.39330(10) 0.0470(5) Uani 1 1 d .
H12 H -0.1056 -0.3388 0.422 0.056 Uiso 1 1 calc R
C13 C 0.01032(14) -0.37540(13) 0.35863(10) 0.0503(5) Uani 1 1 d .
H13 H 0.0052 -0.4483 0.3627 0.06 Uiso 1 1 calc R
C14 C 0.08381(12) -0.33003(13) 0.31784(11) 0.0482(5) Uani 1 1 d .
H14 H 0.1284 -0.3743 0.2948 0.058 Uiso 1 1 calc R
C15 C 0.09484(10) 0.12859(11) 0.37408(8) 0.0262(3) Uani 1 1 d .
C16 C 0.04146(11) 0.20865(11) 0.40583(9) 0.0365(4) Uani 1 1 d .
H16 H -0.0027 0.1946 0.4454 0.044 Uiso 1 1 calc R
C17 C 0.05409(13) 0.31002(12) 0.37829(11) 0.0465(4) Uani 1 1 d .
H17 H 0.019 0.3654 0.3992 0.056 Uiso 1 1 calc R
C18 C 0.11909(12) 0.32777(13) 0.31975(10) 0.0445(4) Uani 1 1 d .
H18 H 0.1298 0.3954 0.3004 0.053 Uiso 1 1 calc R
C19 C 0.16822(11) 0.24295(13) 0.29019(10) 0.0427(4) Uani 1 1 d .
H19 H 0.2116 0.2552 0.2497 0.051 Uiso 1 1 calc R
N1 N 0.22587(9) -0.04173(10) 0.56240(7) 0.0370(3) Uani 1 1 d .
N2 N 0.15770(9) 0.14455(10) 0.31569(7) 0.0358(3) Uani 1 1 d .
N3 N 0.09520(9) -0.22661(10) 0.30931(8) 0.0380(3) Uani 1 1 d .

loop_
_atom_site_aniso_label
_atom_site_aniso_U_11
_atom_site_aniso_U_22
_atom_site_aniso_U_33
_atom_site_aniso_U_23
_atom_site_aniso_U_13
_atom_site_aniso_U_12
C1 0.0258(7) 0.0218(7) 0.0246(7) -0.0009(6) -0.0024(5) 0.0002(6)
C2 0.0258(8) 0.0278(8) 0.0221(7) -0.0006(5) 0.0015(6) -0.0009(6)
C3 0.0269(8) 0.0326(8) 0.0268(7) -0.0013(6) 0.0021(6) 0.0033(6)
C4 0.0225(8) 0.0353(9) 0.0279(8) -0.0020(6) 0.0003(6) 0.0079(6)
C5 0.0302(9) 0.0442(10) 0.0364(9) 0.0002(7) -0.0020(7) -0.0027(7)
C6 0.0344(10) 0.0460(10) 0.0514(11) -0.0092(8) -0.0094(8) -0.0016(7)
C7 0.0378(10) 0.0572(12) 0.0387(10) -0.0168(8) -0.0119(7) 0.0166(8)
C8 0.0459(10) 0.0561(11) 0.0285(8) 0.0014(8) -0.0066(7) 0.0204(9)
C9 0.0318(8) 0.0359(9) 0.0223(7) -0.0002(6) -0.0009(6) -0.0014(6)
C10 0.0310(8) 0.0330(8) 0.0226(7) -0.0029(6) -0.0036(6) -0.0028(6)
C11 0.0357(9) 0.0386(9) 0.0354(9) -0.0095(7) 0.0021(7) -0.0088(7)
C12 0.0557(12) 0.0454(11) 0.0399(10) -0.0016(8) 0.0020(8) -0.0233(9)
C13 0.0662(13) 0.0295(9) 0.0553(11) -0.0021(8) -0.0097(10) -0.0104(9)
C14 0.0504(11) 0.0338(10) 0.0605(12) -0.0108(8) -0.0031(9) 0.0028(8)
C15 0.0265(8) 0.0278(8) 0.0244(7) 0.0038(6) -0.0051(6) -0.0030(6)
C16 0.0381(9) 0.0316(9) 0.0399(9) 0.0069(7) 0.0027(7) 0.0038(7)
C17 0.0539(11) 0.0290(9) 0.0565(11) 0.0085(8) -0.0011(9) 0.0055(8)
C18 0.0477(10) 0.0352(10) 0.0506(11) 0.0179(8) -0.0166(9) -0.0120(8)
C19 0.0393(10) 0.0510(11) 0.0379(9) 0.0168(8) -0.0020(8) -0.0138(8)
N1 0.0405(8) 0.0399(8) 0.0306(7) 0.0008(6) -0.0042(6) 0.0133(6)
N2 0.0370(8) 0.0404(8) 0.0299(7) 0.0076(6) 0.0033(6) -0.0066(6)
N3 0.0384(8) 0.0344(8) 0.0413(8) -0.0077(6) 0.0038(6) 0.0000(6)

loop_
_atom_type_symbol
_atom_type_description
_atom_type_scat_dispersion_real
_atom_type_scat_dispersion_imag
_atom_type_scat_source
C C 0.0033 0.0016 'International Tables Vol C Tables 4.2.6.8 and 6.1.1.4'
H H 0 0 'International Tables Vol C Tables 4.2.6.8 and 6.1.1.4'
N N 0.0061 0.0033 'International Tables Vol C Tables 4.2.6.8 and 6.1.1.4'

loop_
_exptl_crystal_face_index_h
_exptl_crystal_face_index_k
_exptl_crystal_face_index_l
_exptl_crystal_face_perp_dist
_exptl_oxdiff_crystal_face_indexfrac_h
_exptl_oxdiff_crystal_face_indexfrac_k
_exptl_oxdiff_crystal_face_indexfrac_l
_exptl_oxdiff_crystal_face_x
_exptl_oxdiff_crystal_face_y
_exptl_oxdiff_crystal_face_z
-1 1 1 0.1650 -1.0005 1.0000 1.0000 0.0161 0.0103 0.0839
1 -1 -1 0.1850 1.0005 -1.0000 -1.0000 -0.0161 -0.0103 -0.0839
1 1 1 0.1800 0.9995 0.9996 1.0007 0.0661 0.0544 0.0092
-1 -1 -1 0.1800 -0.9995 -0.9996 -1.0007 -0.0661 -0.0544 -0.0092
0 0 1 0.1700 -0.0005 0.0000 1.0001 0.0364 -0.0142 0.0159
0 0 -1 0.1700 0.0005 -0.0000 -1.0001 -0.0364 0.0142 -0.0159
-1 1 -1 0.1900 -0.9995 0.9999 -1.0002 -0.0566 0.0386 0.0521
1 -1 1 0.1900 0.9995 -0.9999 1.0002 0.0566 -0.0386 -0.0521
-1 -1 1 0.1950 -1.0005 -0.9995 0.9996 0.0067 -0.0828 0.0227
1 1 -1 0.2150 1.0005 0.9995 -0.9996 -0.0067 0.0828 -0.0227
0 -2 -3 0.1500 0.0015 -1.9996 -3.0008 -0.1186 -0.0505 -0.1090
4 -1 2 0.1600 3.9989 -1.0005 2.0013 0.1680 0.0134 -0.1483
1 -3 -3 0.1650 1.0015 -2.9995 -3.0007 -0.0983 -0.0749 -0.1770

loop_
_geom_angle_atom_site_label_1
_geom_angle_atom_site_label_2
_geom_angle_atom_site_label_3
_geom_angle
_geom_angle_site_symmetry_1
C1 C1 C2 178.51(19) 5_556
C1 C2 C15 111.19(11) .
C1 C2 C9 109.80(11) .
C15 C2 C9 106.00(10) .
C1 C2 C3 108.87(11) .
C15 C2 C3 110.32(11) .
C9 C2 C3 110.65(11) .
C4 C3 C2 113.51(11) .
C4 C3 H3A 108.9 .
C2 C3 H3A 108.9 .
C4 C3 H3B 108.9 .
C2 C3 H3B 108.9 .
H3A C3 H3B 107.7 .
N1 C4 C5 121.72(13) .
N1 C4 C3 116.27(13) .
C5 C4 C3 121.99(13) .
C6 C5 C4 119.76(15) .
C6 C5 H5 120.1 .
C4 C5 H5 120.1 .
C7 C6 C5 119.01(16) .
C7 C6 H6 120.5 .
C5 C6 H6 120.5 .
C6 C7 C8 118.13(15) .
C6 C7 H7 120.9 .
C8 C7 H7 120.9 .
N1 C8 C7 124.35(15) .
N1 C8 H8 117.8 .
C7 C8 H8 117.8 .
C10 C9 C2 115.61(11) .
C10 C9 H9A 108.4 .
C2 C9 H9A 108.4 .
C10 C9 H9B 108.4 .
C2 C9 H9B 108.4 .
H9A C9 H9B 107.4 .
N3 C10 C11 122.04(14) .
N3 C10 C9 116.66(13) .
C11 C10 C9 121.29(13) .
C12 C11 C10 119.57(15) .
C12 C11 H11 120.2 .
C10 C11 H11 120.2 .
C11 C12 C13 118.63(16) .
C11 C12 H12 120.7 .
C13 C12 H12 120.7 .
C12 C13 C14 118.42(16) .
C12 C13 H13 120.8 .
C14 C13 H13 120.8 .
N3 C14 C13 124.02(16) .
N3 C14 H14 118 .
C13 C14 H14 118 .
N2 C15 C16 122.55(13) .
N2 C15 C2 114.55(12) .
C16 C15 C2 122.90(13) .
C15 C16 C17 119.21(15) .
C15 C16 H16 120.4 .
C17 C16 H16 120.4 .
C18 C17 C16 118.89(16) .
C18 C17 H17 120.6 .
C16 C17 H17 120.6 .
C17 C18 C19 118.18(15) .
C17 C18 H18 120.9 .
C19 C18 H18 120.9 .
N2 C19 C18 124.24(16) .
N2 C19 H19 117.9 .
C18 C19 H19 117.9 .
C4 N1 C8 117.02(14) .
C19 N2 C15 116.92(14) .
C14 N3 C10 117.31(14) .

loop_
_geom_bond_atom_site_label_1
_geom_bond_atom_site_label_2
_geom_bond_distance
_geom_bond_site_symmetry_2
C1 C1 1.191(2) 5_556
C1 C2 1.4715(17) .
C2 C15 1.5334(19) .
C2 C9 1.5562(18) .
C2 C3 1.5571(19) .
C3 C4 1.5025(19) .
C3 H3A 0.97 .
C3 H3B 0.97 .
C4 N1 1.3441(18) .
C4 C5 1.391(2) .
C5 C6 1.378(2) .
C5 H5 0.93 .
C6 C7 1.370(2) .
C6 H6 0.93 .
C7 C8 1.375(2) .
C7 H7 0.93 .
C8 N1 1.3462(19) .
C8 H8 0.93 .
C9 C10 1.5021(19) .
C9 H9A 0.97 .
C9 H9B 0.97 .
C10 N3 1.3356(18) .
C10 C11 1.387(2) .
C11 C12 1.370(2) .
C11 H11 0.93 .
C12 C13 1.372(2) .
C12 H12 0.93 .
C13 C14 1.373(2) .
C13 H13 0.93 .
C14 N3 1.330(2) .
C14 H14 0.93 .
C15 N2 1.3405(17) .
C15 C16 1.374(2) .
C16 C17 1.379(2) .
C16 H16 0.93 .
C17 C18 1.366(2) .
C17 H17 0.93 .
C18 C19 1.375(2) .
C18 H18 0.93 .
C19 N2 1.3289(19) .
C19 H19 0.93 .
